data_4079987
loop_
_publ_author_name
'\<St\<epni\<cka, Petr'
'\<Skoch, Karel'
'C\'isa\<rov\'a, Ivana'

_publ_section_title
;
 Synthesis, Molecular Structure, and Catalytic Evaluation of
 Centrostereogenic Ferrocenophane Phosphines
;
_journal_issue 2
_journal_name_full Organometallics
_journal_page_first 623
_journal_paper_doi 10.1021/om3011245
_journal_volume 32
_journal_year 2013
_chemical_absolute_configuration rmad
_chemical_formula_moiety 'C50 H46 Cl2 Fe2 P2 Pd'
_chemical_formula_sum 'C50 H46 Cl2 Fe2 P2 Pd'
_chemical_formula_weight 997.81
_chemical_name_systematic
; 
 ? 
;
_space_group_IT_number 1
_symmetry_cell_setting triclinic
_symmetry_space_group_name_Hall 'P 1'
_symmetry_space_group_name_H-M 'P 1'
_atom_sites_solution_hydrogens geom
_atom_sites_solution_primary direct
_atom_sites_solution_secondary difmap
_audit_creation_method SHELXL-97
_cell_angle_alpha 102.9740(10)
_cell_angle_beta 109.2360(10)
_cell_angle_gamma 90.0190(10)
_cell_formula_units_Z 2
_cell_length_a 11.2875(3)
_cell_length_b 13.7660(4)
_cell_length_c 14.7211(5)
_cell_measurement_reflns_used 9890
_cell_measurement_temperature 150(2)
_cell_measurement_theta_max 27.41
_cell_measurement_theta_min 2.35
_cell_volume 2097.71(11)
_computing_cell_refinement 'Bruker SAINT'
_computing_data_collection 'Bruker APEX2'
_computing_data_reduction 'Bruker SAINT'
_computing_molecular_graphics 'PLATON (Spek, 2009)'
_computing_publication_material
;
SHELXL-97 (Sheldrick, 2008) & PLATON (Spek, 2009)
;
_computing_structure_refinement 'SHELXL-97 (Sheldrick, 2008)'
_computing_structure_solution 'SHELXS-97 (Sheldrick, 2008)'
_diffrn_ambient_temperature 150(2)
_diffrn_measured_fraction_theta_full 1.000
_diffrn_measured_fraction_theta_max 1.000
_diffrn_measurement_device_type 'Bruker APEX-II CCD'
_diffrn_measurement_method '\f and \w scans'
_diffrn_radiation_monochromator graphite
_diffrn_radiation_source 'fine-focus sealed tube'
_diffrn_radiation_type MoK\a
_diffrn_radiation_wavelength 0.71073
_diffrn_reflns_av_R_equivalents 0.0289
_diffrn_reflns_av_sigmaI/netI 0.0420
_diffrn_reflns_limit_h_max 14
_diffrn_reflns_limit_h_min -14
_diffrn_reflns_limit_k_max 17
_diffrn_reflns_limit_k_min -17
_diffrn_reflns_limit_l_max 19
_diffrn_reflns_limit_l_min -19
_diffrn_reflns_number 53651
_diffrn_reflns_theta_full 27.50
_diffrn_reflns_theta_max 27.50
_diffrn_reflns_theta_min 1.51
_exptl_absorpt_coefficient_mu 1.346
_exptl_absorpt_correction_T_max 0.8339
_exptl_absorpt_correction_T_min 0.6575
_exptl_absorpt_correction_type numerical
_exptl_absorpt_process_details SADABS
_exptl_crystal_colour orange
_exptl_crystal_density_diffrn 1.580
_exptl_crystal_density_method 'not measured'
_exptl_crystal_description plate
_exptl_crystal_F_000 1016
_exptl_crystal_size_max 0.34
_exptl_crystal_size_mid 0.20
_exptl_crystal_size_min 0.14
_refine_diff_density_max 1.640
_refine_diff_density_min -0.438
_refine_diff_density_rms 0.069
_refine_ls_abs_structure_details 'Flack H D (1983), Acta Cryst. A39, 876-881'
_refine_ls_abs_structure_Flack 0.004(7)
_refine_ls_extinction_method none
_refine_ls_goodness_of_fit_ref 1.009
_refine_ls_hydrogen_treatment constr
_refine_ls_matrix_type full
_refine_ls_number_parameters 1027
_refine_ls_number_reflns 19172
_refine_ls_number_restraints 3
_refine_ls_restrained_S_all 1.009
_refine_ls_R_factor_all 0.0324
_refine_ls_R_factor_gt 0.0274
_refine_ls_shift/su_max 0.001
_refine_ls_shift/su_mean 0.000
_refine_ls_structure_factor_coef Fsqd
_refine_ls_weighting_details 'calc w=1/[\s^2^(Fo^2^)+(0.0306P)^2^+0.0000P] where P=(Fo^2^+2Fc^2^)/3'
_refine_ls_weighting_scheme calc
_refine_ls_wR_factor_gt 0.0572
_refine_ls_wR_factor_ref 0.0590
_reflns_number_gt 17751
_reflns_number_total 19174
_reflns_threshold_expression >2sigma(I)
_cod_data_source_file om3011245_si_002.cif
_cod_data_source_block ks54
_cod_depositor_comments
;
The following automatic conversions were performed:
'_atom_site_symetry_multiplicity' tag replaced with
'_atom_site_symmetry_multiplicity'.

Automatic conversion script
Id: cif_correct_tags 1440 2010-10-19 06:21:57Z saulius 
;
_cod_original_cell_volume 2097.70(11)
_cod_original_sg_symbol_H-M P1
_cod_database_code 4079987

loop_
_symmetry_equiv_pos_as_xyz
'x, y, z'

loop_
_atom_site_label
_atom_site_type_symbol
_atom_site_fract_x
_atom_site_fract_y
_atom_site_fract_z
_atom_site_U_iso_or_equiv
_atom_site_adp_type
_atom_site_occupancy
_atom_site_symmetry_multiplicity
_atom_site_calc_flag
_atom_site_refinement_flags
Pd1 Pd 0.242926(17) 0.256009(14) 0.019314(15) 0.01243(5) Uani 1 1 d .
Fe1 Fe 0.01733(4) 0.18604(3) 0.28080(3) 0.01747(9) Uani 1 1 d .
Fe2 Fe 0.42974(4) 0.20420(3) -0.35566(3) 0.01587(9) Uani 1 1 d .
Cl1 Cl 0.04126(6) 0.30401(5) -0.03201(5) 0.01907(15) Uani 1 1 d .
Cl2 Cl 0.44629(6) 0.20922(6) 0.06708(5) 0.02112(15) Uani 1 1 d .
P1 P 0.26770(7) 0.36784(5) 0.16991(5) 0.01334(15) Uani 1 1 d .
P2 P 0.22445(6) 0.15388(5) -0.13447(5) 0.01297(15) Uani 1 1 d .
C101 C 0.1123(3) 0.2382(2) 0.2056(2) 0.0165(6) Uani 1 1 d .
C102 C 0.1829(3) 0.1685(2) 0.2553(2) 0.0198(6) Uani 1 1 d .
H102 H 0.2644 0.1820 0.3041 0.024 Uiso 1 1 calc R
C103 C 0.1092(3) 0.0747(2) 0.2185(2) 0.0228(7) Uani 1 1 d .
H103 H 0.1334 0.0146 0.2386 0.027 Uiso 1 1 calc R
C104 C -0.0063(3) 0.0865(2) 0.1470(2) 0.0252(7) Uani 1 1 d .
H104 H -0.0736 0.0364 0.1114 0.030 Uiso 1 1 calc R
C105 C -0.0028(3) 0.1859(2) 0.1384(2) 0.0203(6) Uani 1 1 d .
H105 H -0.0676 0.2139 0.0944 0.024 Uiso 1 1 calc R
C106 C 0.0037(3) 0.3179(2) 0.3689(2) 0.0237(7) Uani 1 1 d .
C107 C 0.0678(3) 0.2520(2) 0.4265(2) 0.0253(7) Uani 1 1 d .
H107 H 0.1515 0.2644 0.4720 0.030 Uiso 1 1 calc R
C108 C -0.0119(3) 0.1655(3) 0.4058(3) 0.0324(8) Uani 1 1 d .
H108 H 0.0082 0.1100 0.4350 0.039 Uiso 1 1 calc R
C109 C -0.1276(3) 0.1757(3) 0.3335(3) 0.0350(8) Uani 1 1 d .
H109 H -0.1983 0.1279 0.3046 0.042 Uiso 1 1 calc R
C110 C -0.1184(3) 0.2706(3) 0.3123(3) 0.0307(8) Uani 1 1 d .
H110 H -0.1833 0.2979 0.2677 0.037 Uiso 1 1 calc R
C111 C 0.1438(3) 0.3486(2) 0.2230(2) 0.0154(6) Uani 1 1 d .
H111 H 0.0665 0.3756 0.1834 0.018 Uiso 1 1 calc R
C112 C 0.1743(3) 0.4072(2) 0.3312(2) 0.0222(7) Uani 1 1 d .
H11A H 0.2108 0.4753 0.3394 0.027 Uiso 1 1 calc R
H11B H 0.2380 0.3734 0.3752 0.027 Uiso 1 1 calc R
C113 C 0.0561(3) 0.4149(2) 0.3624(3) 0.0274(8) Uani 1 1 d .
H11C H 0.0774 0.4627 0.4278 0.033 Uiso 1 1 calc R
H11D H -0.0100 0.4427 0.3142 0.033 Uiso 1 1 calc R
C114 C 0.2531(3) 0.4909(2) 0.1423(2) 0.0153(6) Uani 1 1 d .
C115 C 0.1725(3) 0.5593(2) 0.1686(2) 0.0220(7) Uani 1 1 d .
H115 H 0.1236 0.5443 0.2061 0.026 Uiso 1 1 calc R
C116 C 0.1631(3) 0.6496(2) 0.1402(2) 0.0266(7) Uani 1 1 d .
H116 H 0.1094 0.6970 0.1593 0.032 Uiso 1 1 calc R
C117 C 0.2324(3) 0.6698(2) 0.0841(2) 0.0256(7) Uani 1 1 d .
H117 H 0.2244 0.7308 0.0635 0.031 Uiso 1 1 calc R
C118 C 0.3128(3) 0.6035(2) 0.0573(2) 0.0241(7) Uani 1 1 d .
H118 H 0.3613 0.6193 0.0199 0.029 Uiso 1 1 calc R
C119 C 0.3228(3) 0.5126(2) 0.0857(2) 0.0194(6) Uani 1 1 d .
H119 H 0.3769 0.4657 0.0664 0.023 Uiso 1 1 calc R
C120 C 0.4155(3) 0.3826(2) 0.2732(2) 0.0151(6) Uani 1 1 d .
C121 C 0.4754(3) 0.2979(2) 0.2976(2) 0.0183(6) Uani 1 1 d .
H121 H 0.4414 0.2330 0.2582 0.022 Uiso 1 1 calc R
C122 C 0.5846(3) 0.3095(2) 0.3795(2) 0.0246(7) Uani 1 1 d .
H122 H 0.6253 0.2523 0.3960 0.029 Uiso 1 1 calc R
C123 C 0.6334(3) 0.4025(2) 0.4363(3) 0.0292(8) Uani 1 1 d .
H123 H 0.7075 0.4092 0.4925 0.035 Uiso 1 1 calc R
C124 C 0.5771(3) 0.4872(2) 0.4135(3) 0.0315(8) Uani 1 1 d .
H124 H 0.6126 0.5516 0.4534 0.038 Uiso 1 1 calc R
C125 C 0.4678(3) 0.4771(2) 0.3315(2) 0.0245(7) Uani 1 1 d .
H125 H 0.4288 0.5350 0.3153 0.029 Uiso 1 1 calc R
C201 C 0.3456(3) 0.1430(2) -0.2779(2) 0.0148(6) Uani 1 1 d .
C202 C 0.2564(3) 0.1471(2) -0.3720(2) 0.0169(6) Uani 1 1 d .
H202 H 0.1819 0.1815 -0.3824 0.020 Uiso 1 1 calc R
C203 C 0.2993(3) 0.0905(2) -0.4471(2) 0.0199(6) Uani 1 1 d .
H203 H 0.2584 0.0807 -0.5165 0.024 Uiso 1 1 calc R
C204 C 0.4132(3) 0.0513(2) -0.4006(2) 0.0215(6) Uani 1 1 d .
H204 H 0.4622 0.0107 -0.4331 0.026 Uiso 1 1 calc R
C205 C 0.4412(3) 0.0836(2) -0.2968(2) 0.0181(6) Uani 1 1 d .
H205 H 0.5125 0.0680 -0.2478 0.022 Uiso 1 1 calc R
C206 C 0.4880(3) 0.3389(2) -0.2614(2) 0.0246(7) Uani 1 1 d .
C207 C 0.4070(3) 0.3502(2) -0.3550(2) 0.0237(7) Uani 1 1 d .
H207 H 0.3300 0.3813 -0.3667 0.028 Uiso 1 1 calc R
C208 C 0.4607(3) 0.3073(2) -0.4281(3) 0.0256(7) Uani 1 1 d .
H208 H 0.4257 0.3038 -0.4970 0.031 Uiso 1 1 calc R
C209 C 0.5760(3) 0.2705(2) -0.3796(3) 0.0281(7) Uani 1 1 d .
H209 H 0.6320 0.2380 -0.4104 0.034 Uiso 1 1 calc R
C210 C 0.5930(3) 0.2907(2) -0.2774(3) 0.0279(7) Uani 1 1 d .
H210 H 0.6631 0.2746 -0.2276 0.033 Uiso 1 1 calc R
C211 C 0.3476(3) 0.1991(2) -0.1771(2) 0.0142(6) Uani 1 1 d .
H211 H 0.4306 0.1896 -0.1290 0.017 Uiso 1 1 calc R
C212 C 0.3412(3) 0.3138(2) -0.1664(2) 0.0214(7) Uani 1 1 d .
H21A H 0.2699 0.3260 -0.2225 0.026 Uiso 1 1 calc R
H21B H 0.3245 0.3438 -0.1045 0.026 Uiso 1 1 calc R
C213 C 0.4630(3) 0.3663(2) -0.1644(3) 0.0315(8) Uani 1 1 d .
H21C H 0.4581 0.4395 -0.1464 0.038 Uiso 1 1 calc R
H21D H 0.5350 0.3490 -0.1121 0.038 Uiso 1 1 calc R
C214 C 0.2473(2) 0.0272(2) -0.1193(2) 0.0155(6) Uani 1 1 d .
C215 C 0.3167(3) -0.0398(2) -0.1628(2) 0.0208(6) Uani 1 1 d .
H215 H 0.3593 -0.0194 -0.2021 0.025 Uiso 1 1 calc R
C216 C 0.3237(3) -0.1361(2) -0.1488(2) 0.0235(7) Uani 1 1 d .
H216 H 0.3705 -0.1818 -0.1791 0.028 Uiso 1 1 calc R
C217 C 0.2631(3) -0.1658(2) -0.0913(2) 0.0222(7) Uani 1 1 d .
H217 H 0.2699 -0.2315 -0.0806 0.027 Uiso 1 1 calc R
C218 C 0.1926(3) -0.1008(2) -0.0491(2) 0.0237(7) Uani 1 1 d .
H218 H 0.1484 -0.1224 -0.0114 0.028 Uiso 1 1 calc R
C219 C 0.1861(3) -0.0037(2) -0.0617(2) 0.0212(7) Uani 1 1 d .
H219 H 0.1396 0.0417 -0.0308 0.025 Uiso 1 1 calc R
C220 C 0.0797(3) 0.1384(2) -0.2413(2) 0.0162(6) Uani 1 1 d .
C221 C 0.0210(3) 0.2210(2) -0.2684(2) 0.0195(6) Uani 1 1 d .
H221 H 0.0508 0.2860 -0.2274 0.023 Uiso 1 1 calc R
C222 C -0.0819(3) 0.2087(3) -0.3557(2) 0.0281(7) Uani 1 1 d .
H222 H -0.1207 0.2655 -0.3750 0.034 Uiso 1 1 calc R
C223 C -0.1273(3) 0.1136(3) -0.4143(3) 0.0318(8) Uani 1 1 d .
H223 H -0.1982 0.1051 -0.4731 0.038 Uiso 1 1 calc R
C224 C -0.0695(3) 0.0314(3) -0.3871(3) 0.0305(8) Uani 1 1 d .
H224 H -0.1005 -0.0338 -0.4273 0.037 Uiso 1 1 calc R
C225 C 0.0328(3) 0.0437(2) -0.3020(2) 0.0229(7) Uani 1 1 d .
H225 H 0.0723 -0.0134 -0.2841 0.028 Uiso 1 1 calc R
Pd2 Pd 0.748163(17) 0.744189(14) -0.016301(15) 0.01311(5) Uani 1 1 d .
Fe3 Fe 0.96879(4) 0.54904(3) -0.28302(3) 0.02140(10) Uani 1 1 d .
Fe4 Fe 0.53881(4) 0.89181(3) 0.33971(3) 0.01683(9) Uani 1 1 d .
Cl3 Cl 0.94957(6) 0.81785(5) 0.03620(5) 0.01972(15) Uani 1 1 d .
Cl4 Cl 0.54396(6) 0.67468(6) -0.06651(6) 0.02291(16) Uani 1 1 d .
P3 P 0.72433(6) 0.78424(5) -0.16632(6) 0.01370(15) Uani 1 1 d .
P4 P 0.76221(6) 0.71867(5) 0.13827(6) 0.01374(15) Uani 1 1 d .
C301 C 0.8720(3) 0.6355(2) -0.2089(2) 0.0167(6) Uani 1 1 d .
C302 C 0.7983(3) 0.5457(2) -0.2674(3) 0.0301(8) Uani 1 1 d .
H302 H 0.7200 0.5405 -0.3194 0.036 Uiso 1 1 calc R
C303 C 0.8630(4) 0.4645(2) -0.2340(3) 0.0444(11) Uani 1 1 d .
H303 H 0.8344 0.3957 -0.2596 0.053 Uiso 1 1 calc R
C304 C 0.9765(4) 0.5033(3) -0.1565(3) 0.0419(10) Uani 1 1 d .
H304 H 1.0388 0.4660 -0.1217 0.050 Uiso 1 1 calc R
C305 C 0.9794(3) 0.6080(2) -0.1407(2) 0.0277(7) Uani 1 1 d .
H305 H 1.0443 0.6535 -0.0913 0.033 Uiso 1 1 calc R
C306 C 0.9984(3) 0.6450(2) -0.3601(2) 0.0242(7) Uani 1 1 d .
C307 C 0.9338(3) 0.5538(3) -0.4265(2) 0.0295(8) Uani 1 1 d .
H307 H 0.8538 0.5478 -0.4768 0.035 Uiso 1 1 calc R
C308 C 1.0081(4) 0.4746(3) -0.4051(3) 0.0390(10) Uani 1 1 d .
H308 H 0.9859 0.4059 -0.4374 0.047 Uiso 1 1 calc R
C309 C 1.1206(3) 0.5141(3) -0.3279(3) 0.0366(9) Uani 1 1 d .
H309 H 1.1880 0.4770 -0.2992 0.044 Uiso 1 1 calc R
C310 C 1.1158(3) 0.6193(2) -0.3001(3) 0.0293(8) Uani 1 1 d .
H310 H 1.1801 0.6649 -0.2501 0.035 Uiso 1 1 calc R
C311 C 0.8502(3) 0.7410(2) -0.2182(2) 0.0149(6) Uani 1 1 d .
H311 H 0.9292 0.7830 -0.1742 0.018 Uiso 1 1 calc R
C312 C 0.8275(3) 0.7543(2) -0.3233(2) 0.0266(7) Uani 1 1 d .
H31A H 0.7952 0.8205 -0.3280 0.032 Uiso 1 1 calc R
H31B H 0.7623 0.7025 -0.3712 0.032 Uiso 1 1 calc R
C313 C 0.9483(3) 0.7466(3) -0.3514(3) 0.0278(7) Uani 1 1 d .
H31C H 0.9306 0.7652 -0.4155 0.033 Uiso 1 1 calc R
H31D H 1.0146 0.7959 -0.3009 0.033 Uiso 1 1 calc R
C314 C 0.7353(3) 0.9202(2) -0.1387(2) 0.0159(6) Uani 1 1 d .
C315 C 0.8193(3) 0.9786(2) -0.1606(2) 0.0240(7) Uani 1 1 d .
H315 H 0.8737 0.9473 -0.1936 0.029 Uiso 1 1 calc R
C316 C 0.8229(3) 1.0820(2) -0.1341(3) 0.0271(7) Uani 1 1 d .
H316 H 0.8781 1.1215 -0.1507 0.033 Uiso 1 1 calc R
C317 C 0.7464(3) 1.1277(2) -0.0837(2) 0.0255(7) Uani 1 1 d .
H317 H 0.7495 1.1987 -0.0655 0.031 Uiso 1 1 calc R
C318 C 0.6655(3) 1.0714(2) -0.0597(2) 0.0238(7) Uani 1 1 d .
H318 H 0.6138 1.1033 -0.0244 0.029 Uiso 1 1 calc R
C319 C 0.6598(3) 0.9677(2) -0.0873(2) 0.0199(6) Uani 1 1 d .
H319 H 0.6038 0.9289 -0.0709 0.024 Uiso 1 1 calc R
C320 C 0.5769(2) 0.7467(2) -0.2700(2) 0.0159(6) Uani 1 1 d .
C321 C 0.5220(3) 0.6491(2) -0.2958(2) 0.0213(7) Uani 1 1 d .
H321 H 0.5583 0.6036 -0.2564 0.026 Uiso 1 1 calc R
C322 C 0.4150(3) 0.6182(3) -0.3781(2) 0.0271(7) Uani 1 1 d .
H322 H 0.3791 0.5513 -0.3960 0.032 Uiso 1 1 calc R
C323 C 0.3603(3) 0.6844(3) -0.4343(3) 0.0334(8) Uani 1 1 d .
H323 H 0.2867 0.6631 -0.4908 0.040 Uiso 1 1 calc R
C324 C 0.4123(3) 0.7817(3) -0.4088(3) 0.0288(7) Uani 1 1 d .
H324 H 0.3737 0.8275 -0.4470 0.035 Uiso 1 1 calc R
C325 C 0.5206(3) 0.8123(2) -0.3275(2) 0.0215(6) Uani 1 1 d .
H325 H 0.5569 0.8790 -0.3108 0.026 Uiso 1 1 calc R
C401 C 0.6335(2) 0.7884(2) 0.2766(2) 0.0152(6) Uani 1 1 d .
C402 C 0.7154(3) 0.8455(2) 0.3695(2) 0.0212(7) Uani 1 1 d .
H402 H 0.7899 0.8849 0.3799 0.025 Uiso 1 1 calc R
C403 C 0.6662(3) 0.8335(3) 0.4445(2) 0.0267(7) Uani 1 1 d .
H403 H 0.7019 0.8638 0.5133 0.032 Uiso 1 1 calc R
C404 C 0.5560(3) 0.7691(2) 0.3990(3) 0.0255(7) Uani 1 1 d .
H404 H 0.5044 0.7480 0.4317 0.031 Uiso 1 1 calc R
C405 C 0.5348(3) 0.7408(2) 0.2960(2) 0.0200(6) Uani 1 1 d .
H405 H 0.4664 0.6975 0.2479 0.024 Uiso 1 1 calc R
C406 C 0.4828(3) 0.9688(2) 0.2326(2) 0.0254(7) Uani 1 1 d .
C407 C 0.5548(3) 1.0344(2) 0.3235(3) 0.0261(7) Uani 1 1 d .
H407 H 0.6304 1.0730 0.3350 0.031 Uiso 1 1 calc R
C408 C 0.4954(3) 1.0330(2) 0.3948(3) 0.0285(7) Uani 1 1 d .
H408 H 0.5245 1.0696 0.4620 0.034 Uiso 1 1 calc R
C409 C 0.3847(3) 0.9670(2) 0.3474(3) 0.0283(7) Uani 1 1 d .
H409 H 0.3265 0.9514 0.3773 0.034 Uiso 1 1 calc R
C410 C 0.3767(3) 0.9285(2) 0.2478(3) 0.0286(7) Uani 1 1 d .
H410 H 0.3110 0.8831 0.1990 0.034 Uiso 1 1 calc R
C411 C 0.6367(3) 0.7873(2) 0.1750(2) 0.0138(6) Uani 1 1 d .
H411 H 0.5546 0.7529 0.1270 0.017 Uiso 1 1 calc R
C412 C 0.6442(3) 0.8942(2) 0.1564(2) 0.0220(7) Uani 1 1 d .
H41A H 0.7108 0.9371 0.2134 0.026 Uiso 1 1 calc R
H41B H 0.6682 0.8896 0.0967 0.026 Uiso 1 1 calc R
C413 C 0.5201(3) 0.9432(3) 0.1419(2) 0.0309(8) Uani 1 1 d .
H41C H 0.5268 1.0051 0.1198 0.037 Uiso 1 1 calc R
H41D H 0.4525 0.8974 0.0885 0.037 Uiso 1 1 calc R
C414 C 0.7391(3) 0.5851(2) 0.1257(2) 0.0159(6) Uani 1 1 d .
C415 C 0.6666(3) 0.5416(2) 0.1682(2) 0.0234(7) Uani 1 1 d .
H415 H 0.6247 0.5821 0.2074 0.028 Uiso 1 1 calc R
C416 C 0.6558(3) 0.4373(2) 0.1529(3) 0.0254(7) Uani 1 1 d .
H416 H 0.6060 0.4070 0.1815 0.031 Uiso 1 1 calc R
C417 C 0.7163(3) 0.3790(2) 0.0970(2) 0.0231(7) Uani 1 1 d .
H417 H 0.7072 0.3083 0.0860 0.028 Uiso 1 1 calc R
C418 C 0.7904(3) 0.4218(2) 0.0564(3) 0.0249(7) Uani 1 1 d .
H418 H 0.8345 0.3810 0.0195 0.030 Uiso 1 1 calc R
C419 C 0.8005(3) 0.5254(2) 0.0696(2) 0.0215(7) Uani 1 1 d .
H419 H 0.8497 0.5549 0.0400 0.026 Uiso 1 1 calc R
C420 C 0.9004(2) 0.7584(2) 0.2488(2) 0.0171(6) Uani 1 1 d .
C421 C 0.9605(3) 0.8538(2) 0.2720(2) 0.0203(7) Uani 1 1 d .
H421 H 0.9375 0.8940 0.2252 0.024 Uiso 1 1 calc R
C422 C 1.0534(3) 0.8902(3) 0.3631(3) 0.0291(8) Uani 1 1 d .
H422 H 1.0938 0.9552 0.3779 0.035 Uiso 1 1 calc R
C423 C 1.0883(3) 0.8331(3) 0.4328(3) 0.0350(8) Uani 1 1 d .
H423 H 1.1501 0.8594 0.4959 0.042 Uiso 1 1 calc R
C424 C 1.0313(3) 0.7365(3) 0.4091(3) 0.0339(8) Uani 1 1 d .
H424 H 1.0559 0.6960 0.4556 0.041 Uiso 1 1 calc R
C425 C 0.9388(3) 0.6995(2) 0.3176(2) 0.0246(7) Uani 1 1 d .
H425 H 0.9011 0.6334 0.3016 0.030 Uiso 1 1 calc R

loop_
_atom_site_aniso_label
_atom_site_aniso_U_11
_atom_site_aniso_U_22
_atom_site_aniso_U_33
_atom_site_aniso_U_23
_atom_site_aniso_U_13
_atom_site_aniso_U_12
Pd1 0.01533(10) 0.01243(10) 0.01138(10) 0.00291(8) 0.00688(8) 0.00196(8)
Fe1 0.0187(2) 0.0198(2) 0.0193(2) 0.00898(18) 0.01060(18) 0.00286(16)
Fe2 0.0180(2) 0.0180(2) 0.0152(2) 0.00644(17) 0.00871(17) 0.00109(16)
Cl1 0.0185(3) 0.0235(4) 0.0171(4) 0.0059(3) 0.0077(3) 0.0059(3)
Cl2 0.0176(3) 0.0285(4) 0.0160(4) 0.0015(3) 0.0065(3) 0.0057(3)
P1 0.0175(4) 0.0119(3) 0.0129(4) 0.0030(3) 0.0080(3) 0.0017(3)
P2 0.0162(3) 0.0126(3) 0.0119(4) 0.0031(3) 0.0071(3) 0.0018(3)
C101 0.0189(14) 0.0170(14) 0.0173(16) 0.0032(12) 0.0114(12) 0.0017(11)
C102 0.0177(14) 0.0223(15) 0.0247(17) 0.0086(13) 0.0123(13) 0.0049(12)
C103 0.0290(16) 0.0145(14) 0.0337(19) 0.0096(13) 0.0195(15) 0.0050(12)
C104 0.0316(17) 0.0215(15) 0.0227(17) 0.0017(13) 0.0116(14) -0.0063(13)
C105 0.0222(15) 0.0258(15) 0.0124(15) 0.0051(12) 0.0049(12) -0.0023(12)
C106 0.0345(18) 0.0269(17) 0.0203(17) 0.0089(14) 0.0208(14) 0.0099(14)
C107 0.0333(17) 0.0329(17) 0.0169(16) 0.0090(14) 0.0160(14) 0.0078(14)
C108 0.043(2) 0.0354(19) 0.036(2) 0.0216(16) 0.0276(17) 0.0124(16)
C109 0.0300(17) 0.039(2) 0.051(2) 0.0149(18) 0.0304(17) 0.0032(15)
C110 0.0254(17) 0.041(2) 0.037(2) 0.0161(16) 0.0206(15) 0.0140(15)
C111 0.0180(14) 0.0158(14) 0.0150(15) 0.0048(12) 0.0082(12) 0.0038(11)
C112 0.0345(17) 0.0170(14) 0.0193(16) 0.0007(12) 0.0171(14) 0.0006(13)
C113 0.044(2) 0.0215(16) 0.0245(19) 0.0024(14) 0.0246(16) 0.0058(14)
C114 0.0199(14) 0.0134(13) 0.0140(15) 0.0059(11) 0.0057(12) 0.0017(11)
C115 0.0273(16) 0.0199(15) 0.0231(17) 0.0071(13) 0.0130(13) 0.0037(12)
C116 0.0313(17) 0.0171(15) 0.031(2) 0.0078(14) 0.0093(15) 0.0101(13)
C117 0.0349(18) 0.0155(15) 0.0212(17) 0.0090(13) -0.0003(14) -0.0049(13)
C118 0.0295(17) 0.0242(16) 0.0173(17) 0.0091(13) 0.0035(13) -0.0096(13)
C119 0.0224(15) 0.0186(14) 0.0175(16) 0.0025(12) 0.0086(13) -0.0006(12)
C120 0.0193(14) 0.0164(14) 0.0109(14) 0.0024(11) 0.0072(12) -0.0014(11)
C121 0.0209(15) 0.0189(14) 0.0170(16) 0.0029(12) 0.0097(12) -0.0015(12)
C122 0.0219(16) 0.0281(17) 0.0237(18) 0.0083(14) 0.0063(14) 0.0044(13)
C123 0.0266(17) 0.0320(18) 0.0232(18) 0.0099(15) -0.0014(14) -0.0013(14)
C124 0.0336(18) 0.0230(17) 0.0247(19) 0.0018(14) -0.0049(15) -0.0094(14)
C125 0.0264(16) 0.0170(14) 0.0273(19) 0.0058(13) 0.0050(14) 0.0022(12)
C201 0.0180(14) 0.0135(13) 0.0145(15) 0.0051(11) 0.0063(12) -0.0018(11)
C202 0.0164(14) 0.0201(15) 0.0151(16) 0.0033(12) 0.0069(12) -0.0009(11)
C203 0.0226(15) 0.0213(15) 0.0145(15) 0.0026(12) 0.0058(12) -0.0020(12)
C204 0.0291(16) 0.0172(14) 0.0232(17) 0.0035(13) 0.0160(14) 0.0016(12)
C205 0.0210(14) 0.0172(14) 0.0197(16) 0.0072(12) 0.0096(12) 0.0028(11)
C206 0.0330(17) 0.0177(15) 0.0241(18) 0.0005(13) 0.0140(14) -0.0109(13)
C207 0.0287(16) 0.0198(15) 0.0296(18) 0.0119(14) 0.0151(14) 0.0018(12)
C208 0.0329(17) 0.0288(17) 0.0242(18) 0.0140(14) 0.0163(14) 0.0001(14)
C209 0.0257(16) 0.0322(17) 0.035(2) 0.0117(15) 0.0191(15) -0.0041(14)
C210 0.0211(16) 0.0300(17) 0.0306(19) 0.0086(15) 0.0054(14) -0.0098(13)
C211 0.0174(14) 0.0160(14) 0.0117(15) 0.0031(12) 0.0081(12) -0.0002(11)
C212 0.0350(17) 0.0150(14) 0.0186(16) 0.0020(12) 0.0162(14) -0.0009(13)
C213 0.044(2) 0.0247(17) 0.0269(19) 0.0012(14) 0.0168(16) -0.0146(15)
C214 0.0151(13) 0.0164(14) 0.0150(15) 0.0035(11) 0.0053(11) -0.0018(11)
C215 0.0273(16) 0.0164(14) 0.0258(17) 0.0066(13) 0.0174(14) 0.0020(12)
C216 0.0275(16) 0.0188(15) 0.0252(18) 0.0050(13) 0.0103(14) 0.0051(12)
C217 0.0251(16) 0.0150(14) 0.0262(18) 0.0090(13) 0.0055(13) 0.0004(12)
C218 0.0214(15) 0.0267(16) 0.0281(19) 0.0148(14) 0.0096(14) -0.0005(13)
C219 0.0213(15) 0.0222(15) 0.0259(18) 0.0090(13) 0.0132(13) 0.0051(12)
C220 0.0151(14) 0.0222(14) 0.0137(15) 0.0050(12) 0.0074(12) 0.0000(11)
C221 0.0202(15) 0.0240(16) 0.0152(16) 0.0040(13) 0.0077(12) 0.0054(12)
C222 0.0269(17) 0.0397(19) 0.0214(18) 0.0122(15) 0.0100(14) 0.0146(14)
C223 0.0248(17) 0.047(2) 0.0185(18) 0.0074(16) 0.0006(14) 0.0015(16)
C224 0.0309(18) 0.0272(17) 0.0251(19) -0.0028(15) 0.0046(15) -0.0079(14)
C225 0.0268(16) 0.0197(15) 0.0192(17) 0.0030(13) 0.0048(13) -0.0002(12)
Pd2 0.01550(10) 0.01275(10) 0.01395(11) 0.00392(8) 0.00823(8) 0.00239(8)
Fe3 0.0289(2) 0.0153(2) 0.0257(3) 0.00245(18) 0.0183(2) 0.00456(17)
Fe4 0.0182(2) 0.0185(2) 0.0148(2) 0.00058(17) 0.00914(17) 0.00038(16)
Cl3 0.0177(3) 0.0228(3) 0.0206(4) 0.0047(3) 0.0093(3) -0.0009(3)
Cl4 0.0193(3) 0.0316(4) 0.0193(4) 0.0066(3) 0.0082(3) -0.0032(3)
P3 0.0167(3) 0.0125(3) 0.0144(4) 0.0045(3) 0.0078(3) 0.0027(3)
P4 0.0163(3) 0.0124(3) 0.0154(4) 0.0041(3) 0.0086(3) 0.0020(3)
C301 0.0233(15) 0.0128(14) 0.0182(16) 0.0034(12) 0.0128(13) 0.0053(11)
C302 0.0297(17) 0.0242(16) 0.043(2) -0.0009(15) 0.0274(16) 0.0009(14)
C303 0.069(3) 0.0143(16) 0.078(3) 0.0139(18) 0.060(3) 0.0091(17)
C304 0.071(3) 0.032(2) 0.050(3) 0.0275(19) 0.043(2) 0.032(2)
C305 0.0377(19) 0.0311(17) 0.0217(17) 0.0135(14) 0.0153(15) 0.0158(15)
C306 0.0285(16) 0.0286(17) 0.0234(17) 0.0048(14) 0.0198(14) 0.0043(14)
C307 0.0330(18) 0.0350(19) 0.0192(17) -0.0039(15) 0.0138(15) -0.0051(15)
C308 0.066(3) 0.0208(17) 0.039(2) -0.0067(16) 0.040(2) -0.0004(17)
C309 0.040(2) 0.0324(19) 0.054(3) 0.0130(18) 0.0360(19) 0.0167(16)
C310 0.0196(15) 0.0306(17) 0.038(2) 0.0014(15) 0.0153(15) 0.0005(13)
C311 0.0182(14) 0.0158(14) 0.0136(15) 0.0057(12) 0.0076(12) 0.0044(11)
C312 0.0361(18) 0.0315(17) 0.0228(17) 0.0137(14) 0.0190(15) 0.0152(14)
C313 0.0373(19) 0.0308(18) 0.0266(19) 0.0137(15) 0.0210(16) 0.0082(15)
C314 0.0194(14) 0.0157(13) 0.0140(15) 0.0055(11) 0.0061(12) 0.0036(11)
C315 0.0234(15) 0.0226(15) 0.0297(18) 0.0051(14) 0.0147(14) 0.0025(12)
C316 0.0311(17) 0.0179(15) 0.034(2) 0.0095(14) 0.0114(15) -0.0002(13)
C317 0.0300(17) 0.0155(15) 0.0227(18) 0.0036(13) -0.0013(14) 0.0051(13)
C318 0.0257(16) 0.0238(16) 0.0159(16) 0.0014(13) 0.0014(13) 0.0108(13)
C319 0.0208(15) 0.0215(15) 0.0181(16) 0.0050(12) 0.0071(12) 0.0056(12)
C320 0.0147(13) 0.0221(14) 0.0155(15) 0.0066(12) 0.0099(12) 0.0066(11)
C321 0.0204(15) 0.0235(15) 0.0206(17) 0.0077(13) 0.0062(13) 0.0022(12)
C322 0.0235(16) 0.0297(17) 0.0247(18) 0.0062(14) 0.0041(14) -0.0066(14)
C323 0.0244(17) 0.044(2) 0.0247(19) 0.0069(16) -0.0006(15) -0.0018(15)
C324 0.0265(17) 0.0315(18) 0.0273(19) 0.0138(15) 0.0032(14) 0.0077(14)
C325 0.0224(15) 0.0202(15) 0.0245(17) 0.0070(13) 0.0101(13) 0.0052(12)
C401 0.0148(13) 0.0151(13) 0.0168(15) 0.0040(12) 0.0067(12) 0.0050(11)
C402 0.0166(15) 0.0310(17) 0.0160(17) 0.0057(14) 0.0053(13) 0.0027(13)
C403 0.0288(17) 0.0390(19) 0.0135(16) 0.0063(14) 0.0085(13) 0.0067(14)
C404 0.0338(18) 0.0272(17) 0.0282(19) 0.0141(14) 0.0219(15) 0.0081(14)
C405 0.0220(15) 0.0189(15) 0.0217(17) 0.0055(13) 0.0102(13) 0.0041(12)
C406 0.0372(18) 0.0211(15) 0.0222(17) 0.0058(13) 0.0151(15) 0.0154(13)
C407 0.0408(19) 0.0147(14) 0.0307(19) 0.0029(13) 0.0242(16) 0.0046(13)
C408 0.0395(19) 0.0228(16) 0.0285(19) -0.0008(14) 0.0229(16) 0.0049(14)
C409 0.0281(17) 0.0273(17) 0.035(2) 0.0037(15) 0.0203(15) 0.0081(13)
C410 0.0232(16) 0.0268(17) 0.033(2) 0.0015(15) 0.0089(14) 0.0125(13)
C411 0.0155(13) 0.0148(14) 0.0116(15) 0.0021(11) 0.0059(12) 0.0020(11)
C412 0.0361(17) 0.0171(15) 0.0217(17) 0.0076(13) 0.0193(14) 0.0109(13)
C413 0.046(2) 0.0344(18) 0.0218(18) 0.0160(15) 0.0178(16) 0.0249(16)
C414 0.0168(13) 0.0137(13) 0.0185(16) 0.0069(12) 0.0057(12) 0.0046(11)
C415 0.0288(16) 0.0169(14) 0.0325(19) 0.0071(13) 0.0198(14) 0.0060(12)
C416 0.0296(17) 0.0187(15) 0.037(2) 0.0104(14) 0.0199(15) 0.0016(13)
C417 0.0255(16) 0.0131(14) 0.0285(18) 0.0041(13) 0.0067(14) 0.0017(12)
C418 0.0258(16) 0.0191(15) 0.033(2) 0.0033(14) 0.0162(14) 0.0077(13)
C419 0.0239(15) 0.0188(15) 0.0278(18) 0.0076(13) 0.0152(14) 0.0017(12)
C420 0.0132(13) 0.0208(14) 0.0195(16) 0.0055(12) 0.0080(12) 0.0029(11)
C421 0.0133(14) 0.0258(16) 0.0228(17) 0.0066(13) 0.0068(12) 0.0016(12)
C422 0.0215(16) 0.0322(18) 0.030(2) 0.0005(15) 0.0085(15) -0.0020(14)
C423 0.0218(17) 0.048(2) 0.026(2) 0.0035(17) -0.0003(14) 0.0037(15)
C424 0.0250(17) 0.045(2) 0.032(2) 0.0193(17) 0.0039(15) 0.0079(15)
C425 0.0211(15) 0.0266(16) 0.0277(19) 0.0086(14) 0.0087(14) 0.0040(13)

loop_
_atom_type_symbol
_atom_type_description
_atom_type_scat_dispersion_real
_atom_type_scat_dispersion_imag
_atom_type_scat_source
C C 0.0033 0.0016 'International Tables Vol C Tables 4.2.6.8 and 6.1.1.4'
H H 0.0000 0.0000 'International Tables Vol C Tables 4.2.6.8 and 6.1.1.4'
P P 0.1023 0.0942 'International Tables Vol C Tables 4.2.6.8 and 6.1.1.4'
Cl Cl 0.1484 0.1585 'International Tables Vol C Tables 4.2.6.8 and 6.1.1.4'
Fe Fe 0.3463 0.8444 'International Tables Vol C Tables 4.2.6.8 and 6.1.1.4'
Pd Pd -0.9988 1.0072 'International Tables Vol C Tables 4.2.6.8 and 6.1.1.4'

loop_
_geom_angle_atom_site_label_1
_geom_angle_atom_site_label_2
_geom_angle_atom_site_label_3
_geom_angle
Cl1 Pd1 Cl2 178.35(3)
Cl1 Pd1 P2 94.26(3)
Cl2 Pd1 P2 84.75(3)
Cl1 Pd1 P1 86.02(3)
Cl2 Pd1 P1 94.87(3)
P2 Pd1 P1 175.73(3)
C101 Fe1 C107 116.10(12)
C101 Fe1 C106 98.08(12)
C107 Fe1 C106 41.10(12)
C101 Fe1 C102 41.24(12)
C107 Fe1 C102 104.40(13)
C106 Fe1 C102 116.19(12)
C101 Fe1 C105 41.18(11)
C107 Fe1 C105 152.76(12)
C106 Fe1 C105 116.67(13)
C102 Fe1 C105 68.49(12)
C101 Fe1 C110 116.57(13)
C107 Fe1 C110 68.28(14)
C106 Fe1 C110 41.01(13)
C102 Fe1 C110 152.73(12)
C105 Fe1 C110 105.43(14)
C101 Fe1 C109 155.83(14)
C107 Fe1 C109 68.31(14)
C106 Fe1 C109 69.23(13)
C102 Fe1 C109 162.86(13)
C105 Fe1 C109 125.14(14)
C110 Fe1 C109 40.75(13)
C101 Fe1 C108 154.97(13)
C107 Fe1 C108 40.42(13)
C106 Fe1 C108 68.91(13)
C102 Fe1 C108 124.19(13)
C105 Fe1 C108 163.81(13)
C110 Fe1 C108 68.10(14)
C109 Fe1 C108 40.47(14)
C101 Fe1 C103 68.86(11)
C107 Fe1 C103 125.24(13)
C106 Fe1 C103 155.80(12)
C102 Fe1 C103 40.88(11)
C105 Fe1 C103 67.38(13)
C110 Fe1 C103 163.11(13)
C109 Fe1 C103 129.95(13)
C108 Fe1 C103 114.38(13)
C101 Fe1 C104 68.97(12)
C107 Fe1 C104 163.71(13)
C106 Fe1 C104 155.12(13)
C102 Fe1 C104 68.57(12)
C105 Fe1 C104 40.02(12)
C110 Fe1 C104 124.74(14)
C109 Fe1 C104 113.98(14)
C108 Fe1 C104 130.65(13)
C103 Fe1 C104 40.11(13)
C206 Fe2 C201 98.86(12)
C206 Fe2 C205 117.54(13)
C201 Fe2 C205 41.03(11)
C206 Fe2 C207 41.33(13)
C201 Fe2 C207 116.99(12)
C205 Fe2 C207 153.81(13)
C206 Fe2 C202 115.98(13)
C201 Fe2 C202 41.48(11)
C205 Fe2 C202 68.92(12)
C207 Fe2 C202 103.86(12)
C206 Fe2 C210 41.13(13)
C201 Fe2 C210 116.91(13)
C205 Fe2 C210 105.75(13)
C207 Fe2 C210 68.64(13)
C202 Fe2 C210 152.78(13)
C206 Fe2 C203 155.08(13)
C201 Fe2 C203 69.32(11)
C205 Fe2 C203 68.42(12)
C207 Fe2 C203 123.41(13)
C202 Fe2 C203 40.99(11)
C210 Fe2 C203 163.79(13)
C206 Fe2 C204 156.79(13)
C201 Fe2 C204 69.15(12)
C205 Fe2 C204 40.75(12)
C207 Fe2 C204 161.84(13)
C202 Fe2 C204 68.74(12)
C210 Fe2 C204 125.52(13)
C203 Fe2 C204 40.42(12)
C206 Fe2 C208 69.33(13)
C201 Fe2 C208 156.10(12)
C205 Fe2 C208 162.87(12)
C207 Fe2 C208 40.81(12)
C202 Fe2 C208 123.85(13)
C210 Fe2 C208 68.34(13)
C203 Fe2 C208 112.57(13)
C204 Fe2 C208 128.77(13)
C206 Fe2 C209 69.11(13)
C201 Fe2 C209 155.72(13)
C205 Fe2 C209 124.82(12)
C207 Fe2 C209 68.42(13)
C202 Fe2 C209 162.75(13)
C210 Fe2 C209 40.54(13)
C203 Fe2 C209 129.55(13)
C204 Fe2 C209 113.66(13)
C208 Fe2 C209 40.47(13)
C114 P1 C120 103.95(13)
C114 P1 C111 107.16(13)
C120 P1 C111 104.94(13)
C114 P1 Pd1 105.25(10)
C120 P1 Pd1 120.64(10)
C111 P1 Pd1 113.82(10)
C214 P2 C220 103.09(13)
C214 P2 C211 110.66(13)
C220 P2 C211 104.36(13)
C214 P2 Pd1 107.73(10)
C220 P2 Pd1 122.26(10)
C211 P2 Pd1 108.44(9)
C105 C101 C102 107.0(2)
C105 C101 C111 124.3(3)
C102 C101 C111 128.6(3)
C105 C101 Fe1 70.36(16)
C102 C101 Fe1 70.18(16)
C111 C101 Fe1 121.2(2)
C101 C102 C103 107.7(3)
C101 C102 Fe1 68.58(16)
C103 C102 Fe1 70.93(16)
C101 C102 H102 126.1
C103 C102 H102 126.1
Fe1 C102 H102 125.9
C104 C103 C102 108.3(3)
C104 C103 Fe1 70.02(18)
C102 C103 Fe1 68.19(16)
C104 C103 H103 125.9
C102 C103 H103 125.9
Fe1 C103 H103 127.5
C105 C104 C103 107.4(3)
C105 C104 Fe1 68.66(17)
C103 C104 Fe1 69.86(18)
C105 C104 H104 126.3
C103 C104 H104 126.3
Fe1 C104 H104 126.7
C104 C105 C101 109.6(3)
C104 C105 Fe1 71.32(18)
C101 C105 Fe1 68.46(17)
C104 C105 H105 125.2
C101 C105 H105 125.2
Fe1 C105 H105 126.6
C107 C106 C110 106.6(3)
C107 C106 C113 127.2(3)
C110 C106 C113 126.0(3)
C107 C106 Fe1 69.42(18)
C110 C106 Fe1 70.18(19)
C113 C106 Fe1 122.1(2)
C108 C107 C106 109.3(3)
C108 C107 Fe1 71.08(19)
C106 C107 Fe1 69.48(18)
C108 C107 H107 125.3
C106 C107 H107 125.3
Fe1 C107 H107 125.7
C107 C108 C109 107.8(3)
C107 C108 Fe1 68.49(18)
C109 C108 Fe1 69.54(19)
C107 C108 H108 126.1
C109 C108 H108 126.1
Fe1 C108 H108 127.4
C108 C109 C110 107.5(3)
C108 C109 Fe1 70.00(18)
C110 C109 Fe1 69.28(17)
C108 C109 H109 126.2
C110 C109 H109 126.2
Fe1 C109 H109 126.0
C106 C110 C109 108.7(3)
C106 C110 Fe1 68.82(18)
C109 C110 Fe1 69.97(19)
C106 C110 H110 125.7
C109 C110 H110 125.7
Fe1 C110 H110 127.1
C101 C111 C112 114.2(2)
C101 C111 P1 109.3(2)
C112 C111 P1 113.7(2)
C101 C111 H111 106.4
C112 C111 H111 106.4
P1 C111 H111 106.4
C111 C112 C113 111.9(3)
C111 C112 H11A 109.2
C113 C112 H11A 109.2
C111 C112 H11B 109.2
C113 C112 H11B 109.2
H11A C112 H11B 107.9
C106 C113 C112 114.5(3)
C106 C113 H11C 108.6
C112 C113 H11C 108.6
C106 C113 H11D 108.6
C112 C113 H11D 108.6
H11C C113 H11D 107.6
C115 C114 C119 119.6(3)
C115 C114 P1 124.2(2)
C119 C114 P1 116.1(2)
C114 C115 C116 120.2(3)
C114 C115 H115 119.9
C116 C115 H115 119.9
C117 C116 C115 119.4(3)
C117 C116 H116 120.3
C115 C116 H116 120.3
C118 C117 C116 121.4(3)
C118 C117 H117 119.3
C116 C117 H117 119.3
C117 C118 C119 119.4(3)
C117 C118 H118 120.3
C119 C118 H118 120.3
C114 C119 C118 119.9(3)
C114 C119 H119 120.1
C118 C119 H119 120.1
C125 C120 C121 119.1(3)
C125 C120 P1 120.9(2)
C121 C120 P1 120.0(2)
C122 C121 C120 119.7(3)
C122 C121 H121 120.1
C120 C121 H121 120.1
C123 C122 C121 120.3(3)
C123 C122 H122 119.9
C121 C122 H122 119.9
C122 C123 C124 121.2(3)
C122 C123 H123 119.4
C124 C123 H123 119.4
C123 C124 C125 119.3(3)
C123 C124 H124 120.3
C125 C124 H124 120.3
C120 C125 C124 120.4(3)
C120 C125 H125 119.8
C124 C125 H125 119.8
C205 C201 C202 107.2(3)
C205 C201 C211 125.1(3)
C202 C201 C211 127.4(3)
C205 C201 Fe2 69.72(16)
C202 C201 Fe2 69.63(16)
C211 C201 Fe2 121.07(18)
C203 C202 C201 107.8(3)
C203 C202 Fe2 70.15(16)
C201 C202 Fe2 68.89(15)
C203 C202 H202 126.1
C201 C202 H202 126.1
Fe2 C202 H202 126.4
C204 C203 C202 108.2(3)
C204 C203 Fe2 69.94(16)
C202 C203 Fe2 68.86(16)
C204 C203 H203 125.9
C202 C203 H203 125.9
Fe2 C203 H203 126.9
C203 C204 C205 107.7(3)
C203 C204 Fe2 69.64(17)
C205 C204 Fe2 68.68(16)
C203 C204 H204 126.1
C205 C204 H204 126.1
Fe2 C204 H204 127.1
C201 C205 C204 109.0(3)
C201 C205 Fe2 69.25(16)
C204 C205 Fe2 70.56(17)
C201 C205 H205 125.5
C204 C205 H205 125.5
Fe2 C205 H205 126.3
C210 C206 C207 107.0(3)
C210 C206 C213 126.2(3)
C207 C206 C213 126.6(3)
C210 C206 Fe2 70.22(18)
C207 C206 Fe2 69.90(17)
C213 C206 Fe2 121.8(2)
C208 C207 C206 108.5(3)
C208 C207 Fe2 70.48(18)
C206 C207 Fe2 68.76(17)
C208 C207 H207 125.7
C206 C207 H207 125.7
Fe2 C207 H207 126.6
C209 C208 C207 107.7(3)
C209 C208 Fe2 69.89(17)
C207 C208 Fe2 68.71(17)
C209 C208 H208 126.1
C207 C208 H208 126.1
Fe2 C208 H208 126.8
C210 C209 C208 108.0(3)
C210 C209 Fe2 68.94(16)
C208 C209 Fe2 69.65(16)
C210 C209 H209 126.0
C208 C209 H209 126.0
Fe2 C209 H209 127.0
C209 C210 C206 108.7(3)
C209 C210 Fe2 70.52(17)
C206 C210 Fe2 68.64(16)
C209 C210 H210 125.6
C206 C210 H210 125.6
Fe2 C210 H210 126.8
C201 C211 C212 113.4(2)
C201 C211 P2 115.26(19)
C212 C211 P2 108.05(19)
C201 C211 H211 106.5
C212 C211 H211 106.5
P2 C211 H211 106.5
C213 C212 C211 113.0(3)
C213 C212 H21A 109.0
C211 C212 H21A 109.0
C213 C212 H21B 109.0
C211 C212 H21B 109.0
H21A C212 H21B 107.8
C206 C213 C212 114.2(3)
C206 C213 H21C 108.7
C212 C213 H21C 108.7
C206 C213 H21D 108.7
C212 C213 H21D 108.7
H21C C213 H21D 107.6
C219 C214 C215 119.2(3)
C219 C214 P2 115.5(2)
C215 C214 P2 125.3(2)
C216 C215 C214 120.2(3)
C216 C215 H215 119.9
C214 C215 H215 119.9
C217 C216 C215 120.2(3)
C217 C216 H216 119.9
C215 C216 H216 119.9
C216 C217 C218 120.2(3)
C216 C217 H217 119.9
C218 C217 H217 119.9
C217 C218 C219 120.1(3)
C217 C218 H218 120.0
C219 C218 H218 120.0
C214 C219 C218 120.1(3)
C214 C219 H219 119.9
C218 C219 H219 119.9
C221 C220 C225 118.7(3)
C221 C220 P2 120.6(2)
C225 C220 P2 120.4(2)
C220 C221 C222 120.1(3)
C220 C221 H221 120.0
C222 C221 H221 120.0
C223 C222 C221 120.0(3)
C223 C222 H222 120.0
C221 C222 H222 120.0
C224 C223 C222 120.0(3)
C224 C223 H223 120.0
C222 C223 H223 120.0
C225 C224 C223 119.9(3)
C225 C224 H224 120.0
C223 C224 H224 120.0
C224 C225 C220 121.3(3)
C224 C225 H225 119.4
C220 C225 H225 119.4
Cl3 Pd2 Cl4 178.22(3)
Cl3 Pd2 P3 86.03(3)
Cl4 Pd2 P3 94.27(3)
Cl3 Pd2 P4 94.69(3)
Cl4 Pd2 P4 84.83(3)
P3 Pd2 P4 174.20(3)
C301 Fe3 C302 41.39(12)
C301 Fe3 C306 98.25(12)
C302 Fe3 C306 116.15(14)
C301 Fe3 C305 40.92(12)
C302 Fe3 C305 68.29(14)
C306 Fe3 C305 117.08(13)
C301 Fe3 C307 117.27(14)
C302 Fe3 C307 105.04(14)
C306 Fe3 C307 41.33(13)
C305 Fe3 C307 153.81(13)
C301 Fe3 C310 116.15(12)
C302 Fe3 C310 152.54(13)
C306 Fe3 C310 41.19(13)
C305 Fe3 C310 105.29(14)
C307 Fe3 C310 68.38(13)
C301 Fe3 C308 156.20(15)
C302 Fe3 C308 124.97(15)
C306 Fe3 C308 69.13(13)
C305 Fe3 C308 162.85(15)
C307 Fe3 C308 40.31(14)
C310 Fe3 C308 68.12(14)
C301 Fe3 C309 155.18(13)
C302 Fe3 C309 163.39(14)
C306 Fe3 C309 69.16(14)
C305 Fe3 C309 124.79(15)
C307 Fe3 C309 67.84(15)
C310 Fe3 C309 40.68(13)
C308 Fe3 C309 40.12(15)
C301 Fe3 C303 68.84(12)
C302 Fe3 C303 40.97(14)
C306 Fe3 C303 155.85(15)
C305 Fe3 C303 66.98(15)
C307 Fe3 C303 125.43(16)
C310 Fe3 C303 162.84(16)
C308 Fe3 C303 114.56(15)
C309 Fe3 C303 130.12(14)
C301 Fe3 C304 69.01(13)
C302 Fe3 C304 68.67(16)
C306 Fe3 C304 155.45(15)
C305 Fe3 C304 40.01(13)
C307 Fe3 C304 163.20(15)
C310 Fe3 C304 124.47(16)
C308 Fe3 C304 129.81(15)
C309 Fe3 C304 113.63(16)
C303 Fe3 C304 39.92(17)
C401 Fe4 C406 99.02(12)
C401 Fe4 C410 116.53(12)
C406 Fe4 C410 41.11(13)
C401 Fe4 C405 41.35(11)
C406 Fe4 C405 117.55(13)
C410 Fe4 C405 104.99(13)
C401 Fe4 C402 41.12(12)
C406 Fe4 C402 116.45(13)
C410 Fe4 C402 152.61(13)
C405 Fe4 C402 68.74(12)
C401 Fe4 C407 117.47(12)
C406 Fe4 C407 40.76(13)
C410 Fe4 C407 68.14(14)
C405 Fe4 C407 153.99(13)
C402 Fe4 C407 105.27(13)
C401 Fe4 C409 155.24(13)
C406 Fe4 C409 69.12(13)
C410 Fe4 C409 40.64(13)
C405 Fe4 C409 123.80(12)
C402 Fe4 C409 163.63(13)
C407 Fe4 C409 68.22(13)
C401 Fe4 C403 69.20(12)
C406 Fe4 C403 155.67(13)
C410 Fe4 C403 163.21(13)
C405 Fe4 C403 68.17(13)
C402 Fe4 C403 41.04(12)
C407 Fe4 C403 124.77(14)
C409 Fe4 C403 129.51(14)
C401 Fe4 C404 69.08(12)
C406 Fe4 C404 156.63(13)
C410 Fe4 C404 125.08(14)
C405 Fe4 C404 40.59(13)
C402 Fe4 C404 68.33(13)
C407 Fe4 C404 162.60(14)
C409 Fe4 C404 113.21(13)
C403 Fe4 C404 40.02(13)
C401 Fe4 C408 156.50(12)
C406 Fe4 C408 68.88(13)
C410 Fe4 C408 68.14(14)
C405 Fe4 C408 162.13(12)
C402 Fe4 C408 125.05(13)
C407 Fe4 C408 40.59(12)
C409 Fe4 C408 40.46(13)
C403 Fe4 C408 113.49(14)
C404 Fe4 C408 129.02(13)
C314 P3 C320 104.27(13)
C314 P3 C311 107.74(13)
C320 P3 C311 105.12(13)
C314 P3 Pd2 105.16(10)
C320 P3 Pd2 119.95(9)
C311 P3 Pd2 113.70(10)
C414 P4 C420 103.73(13)
C414 P4 C411 111.63(13)
C420 P4 C411 102.70(13)
C414 P4 Pd2 108.03(10)
C420 P4 Pd2 123.64(9)
C411 P4 Pd2 106.97(10)
C305 C301 C302 106.8(3)
C305 C301 C311 124.2(3)
C302 C301 C311 128.9(3)
C305 C301 Fe3 70.74(18)
C302 C301 Fe3 69.77(17)
C311 C301 Fe3 121.5(2)
C301 C302 C303 107.7(3)
C301 C302 Fe3 68.85(17)
C303 C302 Fe3 71.30(19)
C301 C302 H302 126.2
C303 C302 H302 126.2
Fe3 C302 H302 125.3
C304 C303 C302 108.7(3)
C304 C303 Fe3 70.5(2)
C302 C303 Fe3 67.73(18)
C304 C303 H303 125.7
C302 C303 H303 125.7
Fe3 C303 H303 127.7
C305 C304 C303 106.7(3)
C305 C304 Fe3 68.5(2)
C303 C304 Fe3 69.6(2)
C305 C304 H304 126.6
C303 C304 H304 126.6
Fe3 C304 H304 126.8
C304 C305 C301 110.1(3)
C304 C305 Fe3 71.5(2)
C301 C305 Fe3 68.34(18)
C304 C305 H305 124.9
C301 C305 H305 124.9
Fe3 C305 H305 126.8
C310 C306 C307 106.4(3)
C310 C306 C313 127.1(3)
C307 C306 C313 126.4(3)
C310 C306 Fe3 70.08(18)
C307 C306 Fe3 69.96(19)
C313 C306 Fe3 122.0(2)
C308 C307 C306 108.7(3)
C308 C307 Fe3 70.2(2)
C306 C307 Fe3 68.71(19)
C308 C307 H307 125.6
C306 C307 H307 125.6
Fe3 C307 H307 127.0
C309 C308 C307 108.5(3)
C309 C308 Fe3 70.2(2)
C307 C308 Fe3 69.46(19)
C309 C308 H308 125.8
C307 C308 H308 125.8
Fe3 C308 H308 126.1
C308 C309 C310 107.9(3)
C308 C309 Fe3 69.63(19)
C310 C309 Fe3 69.01(18)
C308 C309 H309 126.1
C310 C309 H309 126.1
Fe3 C309 H309 126.9
C309 C310 C306 108.5(3)
C309 C310 Fe3 70.31(18)
C306 C310 Fe3 68.74(17)
C309 C310 H310 125.8
C306 C310 H310 125.8
Fe3 C310 H310 126.8
C301 C311 C312 113.4(3)
C301 C311 P3 108.29(19)
C312 C311 P3 114.7(2)
C301 C311 H311 106.7
C312 C311 H311 106.7
P3 C311 H311 106.7
C311 C312 C313 112.6(3)
C311 C312 H31A 109.1
C313 C312 H31A 109.1
C311 C312 H31B 109.1
C313 C312 H31B 109.1
H31A C312 H31B 107.8
C306 C313 C312 114.8(3)
C306 C313 H31C 108.6
C312 C313 H31C 108.6
C306 C313 H31D 108.6
C312 C313 H31D 108.6
H31C C313 H31D 107.6
C319 C314 C315 118.9(3)
C319 C314 P3 116.6(2)
C315 C314 P3 124.4(2)
C316 C315 C314 120.0(3)
C316 C315 H315 120.0
C314 C315 H315 120.0
C317 C316 C315 120.1(3)
C317 C316 H316 120.0
C315 C316 H316 120.0
C318 C317 C316 120.5(3)
C318 C317 H317 119.7
C316 C317 H317 119.7
C317 C318 C319 119.8(3)
C317 C318 H318 120.1
C319 C318 H318 120.1
C318 C319 C314 120.6(3)
C318 C319 H319 119.7
C314 C319 H319 119.7
C325 C320 C321 118.7(3)
C325 C320 P3 121.1(2)
C321 C320 P3 120.1(2)
C322 C321 C320 120.5(3)
C322 C321 H321 119.8
C320 C321 H321 119.8
C323 C322 C321 120.0(3)
C323 C322 H322 120.0
C321 C322 H322 120.0
C322 C323 C324 120.2(3)
C322 C323 H323 119.9
C324 C323 H323 119.9
C323 C324 C325 120.0(3)
C323 C324 H324 120.0
C325 C324 H324 120.0
C324 C325 C320 120.7(3)
C324 C325 H325 119.7
C320 C325 H325 119.7
C402 C401 C405 106.8(3)
C402 C401 C411 127.9(3)
C405 C401 C411 124.8(3)
C402 C401 Fe4 69.72(17)
C405 C401 Fe4 69.55(16)
C411 C401 Fe4 119.6(2)
C401 C402 C403 108.2(3)
C401 C402 Fe4 69.17(16)
C403 C402 Fe4 70.09(18)
C401 C402 H402 125.9
C403 C402 H402 125.9
Fe4 C402 H402 126.4
C404 C403 C402 108.1(3)
C404 C403 Fe4 70.15(18)
C402 C403 Fe4 68.87(18)
C404 C403 H403 125.9
C402 C403 H403 125.9
Fe4 C403 H403 126.6
C403 C404 C405 108.3(3)
C403 C404 Fe4 69.83(18)
C405 C404 Fe4 68.88(17)
C403 C404 H404 125.8
C405 C404 H404 125.8
Fe4 C404 H404 127.0
C404 C405 C401 108.5(3)
C404 C405 Fe4 70.53(18)
C401 C405 Fe4 69.10(16)
C404 C405 H405 125.7
C401 C405 H405 125.7
Fe4 C405 H405 126.2
C407 C406 C410 106.8(3)
C407 C406 C413 124.9(3)
C410 C406 C413 128.1(3)
C407 C406 Fe4 70.35(19)
C410 C406 Fe4 69.51(19)
C413 C406 Fe4 121.8(2)
C406 C407 C408 108.8(3)
C406 C407 Fe4 68.90(17)
C408 C407 Fe4 70.14(18)
C406 C407 H407 125.6
C408 C407 H407 125.6
Fe4 C407 H407 126.9
C409 C408 C407 107.7(3)
C409 C408 Fe4 69.37(18)
C407 C408 Fe4 69.27(17)
C409 C408 H408 126.2
C407 C408 H408 126.2
Fe4 C408 H408 126.8
C410 C409 C408 107.7(3)
C410 C409 Fe4 68.98(17)
C408 C409 Fe4 70.17(18)
C410 C409 H409 126.1
C408 C409 H409 126.1
Fe4 C409 H409 126.3
C409 C410 C406 109.0(3)
C409 C410 Fe4 70.38(19)
C406 C410 Fe4 69.38(18)
C409 C410 H410 125.5
C406 C410 H410 125.5
Fe4 C410 H410 126.3
C401 C411 C412 113.3(2)
C401 C411 P4 116.7(2)
C412 C411 P4 107.14(18)
C401 C411 H411 106.3
C412 C411 H411 106.3
P4 C411 H411 106.3
C413 C412 C411 112.8(3)
C413 C412 H41A 109.0
C411 C412 H41A 109.0
C413 C412 H41B 109.0
C411 C412 H41B 109.0
H41A C412 H41B 107.8
C406 C413 C412 114.4(3)
C406 C413 H41C 108.6
C412 C413 H41C 108.6
C406 C413 H41D 108.6
C412 C413 H41D 108.6
H41C C413 H41D 107.6
C419 C414 C415 119.8(3)
C419 C414 P4 115.5(2)
C415 C414 P4 124.7(2)
C414 C415 C416 119.3(3)
C414 C415 H415 120.3
C416 C415 H415 120.3
C417 C416 C415 120.4(3)
C417 C416 H416 119.8
C415 C416 H416 119.8
C416 C417 C418 120.5(3)
C416 C417 H417 119.8
C418 C417 H417 119.8
C417 C418 C419 119.9(3)
C417 C418 H418 120.1
C419 C418 H418 120.1
C414 C419 C418 120.1(3)
C414 C419 H419 119.9
C418 C419 H419 119.9
C421 C420 C425 118.7(3)
C421 C420 P4 120.1(2)
C425 C420 P4 120.8(2)
C422 C421 C420 120.3(3)
C422 C421 H421 119.8
C420 C421 H421 119.8
C421 C422 C423 120.9(3)
C421 C422 H422 119.6
C423 C422 H422 119.6
C422 C423 C424 119.2(3)
C422 C423 H423 120.4
C424 C423 H423 120.4
C425 C424 C423 120.0(3)
C425 C424 H424 120.0
C423 C424 H424 120.0
C424 C425 C420 120.8(3)
C424 C425 H425 119.6
C420 C425 H425 119.6

loop_
_geom_bond_atom_site_label_1
_geom_bond_atom_site_label_2
_geom_bond_distance
Pd1 Cl1 2.2981(7)
Pd1 Cl2 2.3064(7)
Pd1 P2 2.3248(8)
Pd1 P1 2.3285(8)
Fe1 C101 2.007(3)
Fe1 C107 2.017(3)
Fe1 C106 2.018(3)
Fe1 C102 2.028(3)
Fe1 C105 2.032(3)
Fe1 C110 2.036(3)
Fe1 C109 2.045(3)
Fe1 C108 2.051(3)
Fe1 C103 2.064(3)
Fe1 C104 2.067(3)
Fe2 C206 2.010(3)
Fe2 C201 2.017(3)
Fe2 C205 2.023(3)
Fe2 C207 2.025(3)
Fe2 C202 2.027(3)
Fe2 C210 2.031(3)
Fe2 C203 2.044(3)
Fe2 C204 2.048(3)
Fe2 C208 2.049(3)
Fe2 C209 2.052(3)
P1 C114 1.824(3)
P1 C120 1.824(3)
P1 C111 1.858(3)
P2 C214 1.816(3)
P2 C220 1.829(3)
P2 C211 1.861(3)
C101 C105 1.421(4)
C101 C102 1.421(4)
C101 C111 1.506(4)
C102 C103 1.429(4)
C102 H102 0.9500
C103 C104 1.417(4)
C103 H103 0.9500
C104 C105 1.403(4)
C104 H104 0.9500
C105 H105 0.9500
C106 C107 1.417(4)
C106 C110 1.420(5)
C106 C113 1.496(4)
C107 C108 1.406(5)
C107 H107 0.9500
C108 C109 1.417(5)
C108 H108 0.9500
C109 C110 1.421(5)
C109 H109 0.9500
C110 H110 0.9500
C111 C112 1.538(4)
C111 H111 1.0000
C112 C113 1.543(4)
C112 H11A 0.9900
C112 H11B 0.9900
C113 H11C 0.9900
C113 H11D 0.9900
C114 C115 1.390(4)
C114 C119 1.396(4)
C115 C116 1.392(4)
C115 H115 0.9500
C116 C117 1.378(5)
C116 H116 0.9500
C117 C118 1.374(5)
C117 H117 0.9500
C118 C119 1.398(4)
C118 H118 0.9500
C119 H119 0.9500
C120 C125 1.394(4)
C120 C121 1.405(4)
C121 C122 1.390(4)
C121 H121 0.9500
C122 C123 1.363(4)
C122 H122 0.9500
C123 C124 1.383(5)
C123 H123 0.9500
C124 C125 1.394(4)
C124 H124 0.9500
C125 H125 0.9500
C201 C205 1.416(4)
C201 C202 1.432(4)
C201 C211 1.504(4)
C202 C203 1.425(4)
C202 H202 0.9500
C203 C204 1.414(4)
C203 H203 0.9500
C204 C205 1.418(4)
C204 H204 0.9500
C205 H205 0.9500
C206 C210 1.420(5)
C206 C207 1.424(5)
C206 C213 1.511(4)
C207 C208 1.420(4)
C207 H207 0.9500
C208 C209 1.418(5)
C208 H208 0.9500
C209 C210 1.415(5)
C209 H209 0.9500
C210 H210 0.9500
C211 C212 1.556(4)
C211 H211 1.0000
C212 C213 1.541(4)
C212 H21A 0.9900
C212 H21B 0.9900
C213 H21C 0.9900
C213 H21D 0.9900
C214 C219 1.388(4)
C214 C215 1.392(4)
C215 C216 1.385(4)
C215 H215 0.9500
C216 C217 1.374(4)
C216 H216 0.9500
C217 C218 1.377(4)
C217 H217 0.9500
C218 C219 1.389(4)
C218 H218 0.9500
C219 H219 0.9500
C220 C221 1.386(4)
C220 C225 1.393(4)
C221 C222 1.396(4)
C221 H221 0.9500
C222 C223 1.386(5)
C222 H222 0.9500
C223 C224 1.377(5)
C223 H223 0.9500
C224 C225 1.373(4)
C224 H224 0.9500
C225 H225 0.9500
Pd2 Cl3 2.2984(7)
Pd2 Cl4 2.3093(7)
Pd2 P3 2.3257(8)
Pd2 P4 2.3340(8)
Fe3 C301 2.001(3)
Fe3 C302 2.014(3)
Fe3 C306 2.016(3)
Fe3 C305 2.033(3)
Fe3 C307 2.033(3)
Fe3 C310 2.034(3)
Fe3 C308 2.043(3)
Fe3 C309 2.051(3)
Fe3 C303 2.061(3)
Fe3 C304 2.072(4)
Fe4 C401 2.023(3)
Fe4 C406 2.026(3)
Fe4 C410 2.027(3)
Fe4 C405 2.029(3)
Fe4 C402 2.030(3)
Fe4 C407 2.045(3)
Fe4 C409 2.046(3)
Fe4 C403 2.046(3)
Fe4 C404 2.050(3)
Fe4 C408 2.056(3)
P3 C314 1.819(3)
P3 C320 1.827(3)
P3 C311 1.862(3)
P4 C414 1.816(3)
P4 C420 1.819(3)
P4 C411 1.863(3)
C301 C305 1.411(4)
C301 C302 1.419(4)
C301 C311 1.502(4)
C302 C303 1.427(5)
C302 H302 0.9500
C303 C304 1.411(6)
C303 H303 0.9500
C304 C305 1.405(5)
C304 H304 0.9500
C305 H305 0.9500
C306 C310 1.425(5)
C306 C307 1.429(4)
C306 C313 1.503(4)
C307 C308 1.405(5)
C307 H307 0.9500
C308 C309 1.405(5)
C308 H308 0.9500
C309 C310 1.420(5)
C309 H309 0.9500
C310 H310 0.9500
C311 C312 1.536(4)
C311 H311 1.0000
C312 C313 1.548(4)
C312 H31A 0.9900
C312 H31B 0.9900
C313 H31C 0.9900
C313 H31D 0.9900
C314 C319 1.389(4)
C314 C315 1.402(4)
C315 C316 1.386(4)
C315 H315 0.9500
C316 C317 1.381(5)
C316 H316 0.9500
C317 C318 1.377(5)
C317 H317 0.9500
C318 C319 1.389(4)
C318 H318 0.9500
C319 H319 0.9500
C320 C325 1.387(4)
C320 C321 1.396(4)
C321 C322 1.383(4)
C321 H321 0.9500
C322 C323 1.378(5)
C322 H322 0.9500
C323 C324 1.380(5)
C323 H323 0.9500
C324 C325 1.384(4)
C324 H324 0.9500
C325 H325 0.9500
C401 C402 1.423(4)
C401 C405 1.431(4)
C401 C411 1.505(4)
C402 C403 1.429(4)
C402 H402 0.9500
C403 C404 1.402(5)
C403 H403 0.9500
C404 C405 1.415(4)
C404 H404 0.9500
C405 H405 0.9500
C406 C407 1.418(5)
C406 C410 1.423(5)
C406 C413 1.497(4)
C407 C408 1.423(4)
C407 H407 0.9500
C408 C409 1.418(5)
C408 H408 0.9500
C409 C410 1.415(5)
C409 H409 0.9500
C410 H410 0.9500
C411 C412 1.564(4)
C411 H411 1.0000
C412 C413 1.526(4)
C412 H41A 0.9900
C412 H41B 0.9900
C413 H41C 0.9900
C413 H41D 0.9900
C414 C419 1.382(4)
C414 C415 1.389(4)
C415 C416 1.401(4)
C415 H415 0.9500
C416 C417 1.364(4)
C416 H416 0.9500
C417 C418 1.375(4)
C417 H417 0.9500
C418 C419 1.394(4)
C418 H418 0.9500
C419 H419 0.9500
C420 C421 1.395(4)
C420 C425 1.397(4)
C421 C422 1.386(4)
C421 H421 0.9500
C422 C423 1.387(5)
C422 H422 0.9500
C423 C424 1.396(5)
C423 H423 0.9500
C424 C425 1.389(5)
C424 H424 0.9500
C425 H425 0.9500
